data_4124878
loop_
_publ_author_name
'Martinez-Solorio, Dionicio'
'Melillo, Bruno'
'Sanchez, Luis'
'Liang, Yong'
'Lam, Erwin'
'Houk, K. N.'
'Smith, 3rd, Amos B'

_publ_section_title
;
 Design, Synthesis, and Validation of an Effective, Reusable Silicon-Based
 Transfer Agent for Room-Temperature Pd-Catalyzed Cross-Coupling Reactions
 of Aryl and Heteroaryl Chlorides with Readily Available Aryl Lithium
 Reagents.
;
_journal_issue 6
_journal_name_full 'Journal of the American Chemical Society'
_journal_page_first 1836
_journal_page_last 1839
_journal_paper_doi 10.1021/jacs.5b13260
_journal_volume 138
_journal_year 2016
_chemical_formula_sum 'C15 H18 F6 O Si'
_chemical_formula_weight 356.38
_space_group_IT_number 14
_symmetry_cell_setting monoclinic
_symmetry_Int_Tables_number 14
_symmetry_space_group_name_Hall '-P 2ybc'
_symmetry_space_group_name_H-M 'P 1 21/c 1'
_atom_sites_solution_hydrogens geom
_atom_sites_solution_primary direct
_audit_creation_method SHELXL-97
_cell_angle_alpha 90.00
_cell_angle_beta 117.9990(10)
_cell_angle_gamma 90.00
_cell_formula_units_Z 8
_cell_length_a 21.2586(5)
_cell_length_b 8.5005(2)
_cell_length_c 20.4725(5)
_cell_measurement_temperature 100(1)
_cell_volume 3266.55(14)
_computing_data_collection 'Bruker APEX2'
_computing_data_reduction 'Bruker SAINT'
_computing_structure_refinement 'SHELXL-97 (Sheldrick, 2008)'
_computing_structure_solution 'SHELXS-97 (Sheldrick, 2008)'
_diffrn_ambient_temperature 100(1)
_diffrn_measured_fraction_theta_full 0.998
_diffrn_measured_fraction_theta_max 0.998
_diffrn_measurement_device 'CCD Area Detector'
_diffrn_measurement_device_type 'Bruker APEXII'
_diffrn_measurement_method 'phi and omega scans'
_diffrn_radiation_monochromator graphite
_diffrn_radiation_source 'sealed tube'
_diffrn_radiation_type MoK\a
_diffrn_radiation_wavelength 0.71073
_diffrn_reflns_av_R_equivalents 0.0236
_diffrn_reflns_av_sigmaI/netI 0.0149
_diffrn_reflns_limit_h_max 27
_diffrn_reflns_limit_h_min -27
_diffrn_reflns_limit_k_max 11
_diffrn_reflns_limit_k_min -10
_diffrn_reflns_limit_l_max 26
_diffrn_reflns_limit_l_min -26
_diffrn_reflns_number 52202
_diffrn_reflns_theta_full 27.54
_diffrn_reflns_theta_max 27.54
_diffrn_reflns_theta_min 1.99
_exptl_absorpt_coefficient_mu 0.205
_exptl_absorpt_correction_T_max 0.7456
_exptl_absorpt_correction_T_min 0.7028
_exptl_absorpt_correction_type multi-scan
_exptl_absorpt_process_details '(SADABS; Sheldrick, 2007)'
_exptl_crystal_density_diffrn 1.449
_exptl_crystal_density_method 'not measured'
_exptl_crystal_F_000 1472
_exptl_crystal_size_max 0.45
_exptl_crystal_size_mid 0.25
_exptl_crystal_size_min 0.03
_refine_diff_density_max 0.489
_refine_diff_density_min -0.276
_refine_diff_density_rms 0.045
_refine_ls_extinction_method none
_refine_ls_goodness_of_fit_ref 1.077
_refine_ls_hydrogen_treatment constr
_refine_ls_matrix_type full
_refine_ls_number_parameters 424
_refine_ls_number_reflns 7515
_refine_ls_number_restraints 0
_refine_ls_restrained_S_all 1.077
_refine_ls_R_factor_all 0.0380
_refine_ls_R_factor_gt 0.0312
_refine_ls_shift/su_max 0.001
_refine_ls_shift/su_mean 0.000
_refine_ls_structure_factor_coef Fsqd
_refine_ls_weighting_details 'calc w=1/[\s^2^(Fo^2^)+(0.0358P)^2^+1.8377P] where P=(Fo^2^+2Fc^2^)/3'
_refine_ls_weighting_scheme calc
_refine_ls_wR_factor_gt 0.0800
_refine_ls_wR_factor_ref 0.0843
_reflns_number_gt 6546
_reflns_number_total 7515
_reflns_threshold_expression >2sigma(I)
_cod_data_source_file ja5b13260_si_001.cif
_cod_data_source_block shelxl
_cod_depositor_comments
;
The following automatic conversions were performed:
'_atom_site_symetry_multiplicity' tag replaced with
'_atom_site_symmetry_multiplicity' tag as specified in the
replacement file
'/usr/data/users/saulius/crontab/automatic-downloads/rss-feeds/ACS/lib/lists/replacement-tags.lst'.

Automatic conversion script
Id: cif_correct_tags 4268 2015-11-12 08:31:59Z antanas 

 Adding full bibliography for 4124878.cif.
;
_cod_original_cell_volume 3266.55(13)
_cod_original_sg_symbol_H-M 'P 21/c     '
_cod_database_code 4124878

loop_
_symmetry_equiv_pos_as_xyz
'x, y, z'
'-x, y+1/2, -z+1/2'
'-x, -y, -z'
'x, -y-1/2, z-1/2'

loop_
_atom_site_label
_atom_site_type_symbol
_atom_site_fract_x
_atom_site_fract_y
_atom_site_fract_z
_atom_site_U_iso_or_equiv
_atom_site_adp_type
_atom_site_occupancy
_atom_site_symmetry_multiplicity
_atom_site_calc_flag
_atom_site_refinement_flags
C1 C 0.92441(7) 0.34418(15) 0.31913(7) 0.0147(2) Uani 1 1 d .
C2 C 0.91350(6) 0.51766(15) 0.33122(7) 0.0147(2) Uani 1 1 d .
C3 C 0.94298(7) 0.64342(16) 0.31146(8) 0.0193(3) Uani 1 1 d .
H3 H 0.9720 0.6261 0.2896 0.026 Uiso 1 1 calc R
C4 C 0.92809(7) 0.79530(16) 0.32515(8) 0.0213(3) Uani 1 1 d .
H4 H 0.9472 0.8807 0.3121 0.028 Uiso 1 1 calc R
C5 C 0.88507(8) 0.82081(16) 0.35813(8) 0.0225(3) Uani 1 1 d .
H5 H 0.8753 0.9231 0.3668 0.030 Uiso 1 1 calc R
C6 C 0.85649(7) 0.69495(16) 0.37834(8) 0.0207(3) Uani 1 1 d .
H6 H 0.8279 0.7131 0.4008 0.028 Uiso 1 1 calc R
C7 C 0.87045(7) 0.54079(15) 0.36511(7) 0.0155(2) Uani 1 1 d .
C8 C 0.88855(8) 0.29603(16) 0.48578(7) 0.0202(3) Uani 1 1 d .
H8 H 0.9340 0.3529 0.5086 0.027 Uiso 1 1 calc R
C9 C 0.90610(9) 0.12163(18) 0.50379(8) 0.0292(3) Uani 1 1 d .
H9a H 0.9305 0.1076 0.5565 0.044 Uiso 1 1 calc R
H9b H 0.9360 0.0864 0.4832 0.044 Uiso 1 1 calc R
H9c H 0.8628 0.0616 0.4829 0.044 Uiso 1 1 calc R
C10 C 0.84435(10) 0.3591(2) 0.52129(9) 0.0357(4) Uani 1 1 d .
H10a H 0.8008 0.3004 0.5033 0.054 Uiso 1 1 calc R
H10b H 0.8336 0.4681 0.5087 0.054 Uiso 1 1 calc R
H10c H 0.8709 0.3484 0.5741 0.054 Uiso 1 1 calc R
C11 C 0.74705(7) 0.30165(17) 0.33599(8) 0.0207(3) Uani 1 1 d .
H11 H 0.7263 0.3553 0.3638 0.028 Uiso 1 1 calc R
C12 C 0.71034(8) 0.3690(2) 0.25766(9) 0.0360(4) Uani 1 1 d .
H12a H 0.7269 0.3147 0.2276 0.054 Uiso 1 1 calc R
H12b H 0.7213 0.4790 0.2592 0.054 Uiso 1 1 calc R
H12c H 0.6597 0.3556 0.2370 0.054 Uiso 1 1 calc R
C13 C 0.72983(8) 0.12693(19) 0.33518(10) 0.0339(4) Uani 1 1 d .
H13a H 0.6792 0.1120 0.3085 0.051 Uiso 1 1 calc R
H13b H 0.7473 0.0902 0.3850 0.051 Uiso 1 1 calc R
H13c H 0.7522 0.0688 0.3115 0.051 Uiso 1 1 calc R
C14 C 0.89750(8) 0.30790(16) 0.23654(8) 0.0203(3) Uani 1 1 d .
C15 C 1.00347(7) 0.29776(16) 0.36515(8) 0.0202(3) Uani 1 1 d .
O1 O 0.88532(5) 0.24831(10) 0.34272(5) 0.01486(18) Uani 1 1 d .
F1 F 0.83014(5) 0.35463(11) 0.19699(5) 0.0302(2) Uani 1 1 d .
F2 F 0.89970(5) 0.15475(10) 0.22407(5) 0.0292(2) Uani 1 1 d .
F3 F 0.93551(5) 0.38141(11) 0.20904(5) 0.0305(2) Uani 1 1 d .
F4 F 1.02445(4) 0.32229(11) 0.43653(5) 0.0296(2) Uani 1 1 d .
F5 F 1.01475(5) 0.14626(10) 0.35714(6) 0.0301(2) Uani 1 1 d .
F6 F 1.04611(5) 0.38088(11) 0.34684(6) 0.0317(2) Uani 1 1 d .
Si1 Si 0.844573(18) 0.34422(4) 0.384898(19) 0.01405(8) Uani 1 1 d .
C1' C 0.41687(7) 0.33322(15) 0.60939(7) 0.0149(2) Uani 1 1 d .
C2' C 0.40079(7) 0.50304(15) 0.58164(7) 0.0169(3) Uani 1 1 d .
C3' C 0.42152(8) 0.63582(17) 0.62681(9) 0.0239(3) Uani 1 1 d .
H3' H 0.4474 0.6259 0.6779 0.032 Uiso 1 1 calc R
C4' C 0.40283(9) 0.78301(18) 0.59410(10) 0.0305(3) Uani 1 1 d .
H4' H 0.4163 0.8728 0.6235 0.041 Uiso 1 1 calc R
C5' C 0.36431(10) 0.79727(18) 0.51802(10) 0.0340(4) Uani 1 1 d .
H5' H 0.3521 0.8966 0.4966 0.045 Uiso 1 1 calc R
C6' C 0.34378(9) 0.66446(18) 0.47334(9) 0.0295(3) Uani 1 1 d .
H6' H 0.3179 0.6753 0.4222 0.039 Uiso 1 1 calc R
C7' C 0.36181(7) 0.51469(16) 0.50471(8) 0.0194(3) Uani 1 1 d .
C8' C 0.25707(7) 0.2390(2) 0.40887(8) 0.0269(3) Uani 1 1 d .
H8' H 0.2587 0.1537 0.3775 0.036 Uiso 1 1 calc R
C9' C 0.22291(8) 0.1733(2) 0.45430(10) 0.0342(4) Uani 1 1 d .
H9a' H 0.2189 0.2555 0.4843 0.051 Uiso 1 1 calc R
H9b' H 0.2520 0.0900 0.4855 0.051 Uiso 1 1 calc R
H9c' H 0.1764 0.1332 0.4216 0.051 Uiso 1 1 calc R
C10' C 0.21032(9) 0.3713(3) 0.35745(9) 0.0405(4) Uani 1 1 d .
H10a' H 0.1635 0.3311 0.3257 0.061 Uiso 1 1 calc R
H10b' H 0.2313 0.4092 0.3279 0.061 Uiso 1 1 calc R
H10c' H 0.2070 0.4560 0.3867 0.061 Uiso 1 1 calc R
C11' C 0.40592(7) 0.27774(17) 0.41853(7) 0.0210(3) Uani 1 1 d .
H11' H 0.4519 0.3294 0.4482 0.028 Uiso 1 1 calc R
C12' C 0.42047(8) 0.10275(19) 0.41501(9) 0.0293(3) Uani 1 1 d .
H12a' H 0.3764 0.0491 0.3853 0.044 Uiso 1 1 calc R
H12b' H 0.4425 0.0595 0.4641 0.044 Uiso 1 1 calc R
H12c' H 0.4516 0.0897 0.3934 0.044 Uiso 1 1 calc R
C13' C 0.37250(9) 0.3512(2) 0.34102(8) 0.0290(3) Uani 1 1 d .
H13a' H 0.4054 0.3436 0.3212 0.044 Uiso 1 1 calc R
H13b' H 0.3618 0.4599 0.3441 0.044 Uiso 1 1 calc R
H13c' H 0.3294 0.2962 0.3093 0.044 Uiso 1 1 calc R
C14' C 0.49749(7) 0.30022(17) 0.64993(8) 0.0213(3) Uani 1 1 d .
C15' C 0.38271(8) 0.29476(16) 0.65925(8) 0.0209(3) Uani 1 1 d .
O1' O 0.38760(5) 0.22805(10) 0.54968(5) 0.01545(18) Uani 1 1 d .
F1' F 0.52527(4) 0.32683(11) 0.60469(5) 0.0287(2) Uani 1 1 d .
F2' F 0.51179(5) 0.15079(10) 0.67243(5) 0.0306(2) Uani 1 1 d .
F3' F 0.53239(5) 0.39053(11) 0.70982(5) 0.0305(2) Uani 1 1 d .
F4' F 0.31345(5) 0.32895(11) 0.62465(5) 0.0297(2) Uani 1 1 d .
F5' F 0.38860(6) 0.14294(10) 0.67745(5) 0.0317(2) Uani 1 1 d .
F6' F 0.41205(5) 0.37696(11) 0.72238(5) 0.0322(2) Uani 1 1 d .
Si1' Si 0.350134(19) 0.31300(4) 0.465267(19) 0.01576(8) Uani 1 1 d .

loop_
_atom_site_aniso_label
_atom_site_aniso_U_11
_atom_site_aniso_U_22
_atom_site_aniso_U_33
_atom_site_aniso_U_23
_atom_site_aniso_U_13
_atom_site_aniso_U_12
C1 0.0166(6) 0.0118(6) 0.0188(6) 0.0000(5) 0.0107(5) -0.0011(4)
C2 0.0155(6) 0.0120(6) 0.0155(6) -0.0006(5) 0.0063(5) -0.0003(4)
C3 0.0208(6) 0.0163(6) 0.0233(7) 0.0011(5) 0.0123(5) -0.0008(5)
C4 0.0240(7) 0.0132(6) 0.0245(7) 0.0022(5) 0.0096(6) -0.0030(5)
C5 0.0266(7) 0.0126(6) 0.0254(7) -0.0020(5) 0.0097(6) 0.0017(5)
C6 0.0236(6) 0.0181(7) 0.0224(7) -0.0022(5) 0.0125(6) 0.0020(5)
C7 0.0166(6) 0.0139(6) 0.0154(6) -0.0003(5) 0.0068(5) -0.0002(5)
C8 0.0266(7) 0.0190(6) 0.0161(6) -0.0008(5) 0.0108(5) -0.0037(5)
C9 0.0384(8) 0.0224(7) 0.0200(7) 0.0035(6) 0.0081(6) -0.0001(6)
C10 0.0513(10) 0.0396(10) 0.0262(8) -0.0032(7) 0.0264(8) 0.0024(8)
C11 0.0172(6) 0.0210(7) 0.0262(7) 0.0006(5) 0.0122(5) -0.0005(5)
C12 0.0187(7) 0.0456(10) 0.0337(9) 0.0117(7) 0.0039(6) -0.0033(7)
C13 0.0214(7) 0.0258(8) 0.0454(10) 0.0021(7) 0.0081(7) -0.0071(6)
C14 0.0276(7) 0.0165(6) 0.0224(7) -0.0018(5) 0.0165(6) -0.0017(5)
C15 0.0193(6) 0.0135(6) 0.0297(7) 0.0002(5) 0.0131(6) 0.0004(5)
O1 0.0183(4) 0.0113(4) 0.0188(4) -0.0006(3) 0.0119(4) -0.0022(3)
F1 0.0293(5) 0.0393(5) 0.0180(4) -0.0011(4) 0.0078(4) 0.0040(4)
F2 0.0477(5) 0.0180(4) 0.0280(5) -0.0078(3) 0.0228(4) -0.0037(4)
F3 0.0457(5) 0.0289(5) 0.0322(5) -0.0016(4) 0.0309(4) -0.0061(4)
F4 0.0210(4) 0.0336(5) 0.0253(4) -0.0008(4) 0.0036(3) 0.0021(4)
F5 0.0250(4) 0.0152(4) 0.0484(6) 0.0001(4) 0.0157(4) 0.0057(3)
F6 0.0203(4) 0.0262(5) 0.0548(6) 0.0064(4) 0.0229(4) 0.0001(3)
Si1 0.01543(16) 0.01314(16) 0.01559(17) -0.00044(13) 0.00895(13) -0.00120(12)
C1' 0.0175(6) 0.0145(6) 0.0129(6) -0.0021(5) 0.0073(5) -0.0009(5)
C2' 0.0204(6) 0.0134(6) 0.0220(6) -0.0009(5) 0.0142(5) -0.0008(5)
C3' 0.0304(7) 0.0184(7) 0.0285(7) -0.0061(6) 0.0185(6) -0.0045(5)
C4' 0.0422(9) 0.0151(7) 0.0461(9) -0.0064(6) 0.0306(8) -0.0044(6)
C5' 0.0504(10) 0.0144(7) 0.0506(10) 0.0080(7) 0.0348(9) 0.0063(6)
C6' 0.0400(9) 0.0234(7) 0.0306(8) 0.0088(6) 0.0210(7) 0.0086(6)
C7' 0.0236(6) 0.0163(6) 0.0217(7) 0.0020(5) 0.0135(6) 0.0024(5)
C8' 0.0170(6) 0.0373(8) 0.0231(7) -0.0070(6) 0.0067(6) -0.0001(6)
C9' 0.0203(7) 0.0392(9) 0.0421(9) -0.0007(7) 0.0137(7) -0.0042(6)
C10' 0.0211(7) 0.0703(13) 0.0239(8) 0.0067(8) 0.0055(6) 0.0111(8)
C11' 0.0204(6) 0.0261(7) 0.0185(6) -0.0044(5) 0.0107(5) -0.0031(5)
C12' 0.0303(8) 0.0315(8) 0.0313(8) -0.0021(6) 0.0188(7) 0.0058(6)
C13' 0.0378(8) 0.0327(8) 0.0226(7) 0.0007(6) 0.0192(7) -0.0019(7)
C14' 0.0208(6) 0.0226(7) 0.0165(6) -0.0019(5) 0.0055(5) 0.0009(5)
C15' 0.0309(7) 0.0165(6) 0.0193(6) -0.0014(5) 0.0151(6) -0.0022(5)
O1' 0.0189(4) 0.0129(4) 0.0138(4) -0.0022(3) 0.0071(4) -0.0008(3)
F1' 0.0189(4) 0.0417(5) 0.0269(4) -0.0029(4) 0.0118(4) -0.0012(4)
F2' 0.0290(5) 0.0251(5) 0.0288(5) 0.0041(4) 0.0062(4) 0.0094(4)
F3' 0.0260(4) 0.0349(5) 0.0200(4) -0.0082(4) 0.0019(3) -0.0035(4)
F4' 0.0284(4) 0.0338(5) 0.0368(5) -0.0012(4) 0.0237(4) -0.0009(4)
F5' 0.0549(6) 0.0179(4) 0.0339(5) 0.0044(4) 0.0306(5) -0.0013(4)
F6' 0.0520(6) 0.0310(5) 0.0221(4) -0.0086(4) 0.0244(4) -0.0106(4)
Si1' 0.01579(16) 0.01791(18) 0.01310(16) -0.00092(13) 0.00638(13) 0.00118(13)

loop_
_atom_type_symbol
_atom_type_description
_atom_type_scat_dispersion_real
_atom_type_scat_dispersion_imag
_atom_type_scat_source
C C 0.0033 0.0016 'International Tables Vol C Tables 4.2.6.8 and 6.1.1.4'
H H 0.0000 0.0000 'International Tables Vol C Tables 4.2.6.8 and 6.1.1.4'
O O 0.0106 0.0060 'International Tables Vol C Tables 4.2.6.8 and 6.1.1.4'
F F 0.0171 0.0103 'International Tables Vol C Tables 4.2.6.8 and 6.1.1.4'
Si Si 0.0817 0.0704 'International Tables Vol C Tables 4.2.6.8 and 6.1.1.4'

loop_
_geom_angle_atom_site_label_1
_geom_angle_atom_site_label_2
_geom_angle_atom_site_label_3
_geom_angle
O1 C1 C2 110.17(10)
O1 C1 C14 106.68(10)
C2 C1 C14 111.35(11)
O1 C1 C15 107.03(10)
C2 C1 C15 110.61(10)
C14 C1 C15 110.85(11)
C3 C2 C7 121.69(12)
C3 C2 C1 124.72(11)
C7 C2 C1 113.58(11)
C4 C3 C2 118.61(12)
C5 C4 C3 120.60(13)
C4 C5 C6 120.46(13)
C5 C6 C7 120.20(13)
C2 C7 C6 118.43(12)
C2 C7 Si1 108.11(9)
C6 C7 Si1 133.44(10)
C10 C8 C9 111.08(13)
C10 C8 Si1 110.37(11)
C9 C8 Si1 114.66(10)
C12 C11 C13 110.56(13)
C12 C11 Si1 112.45(10)
C13 C11 Si1 113.23(10)
F2 C14 F1 107.42(12)
F2 C14 F3 107.07(11)
F1 C14 F3 107.12(11)
F2 C14 C1 112.20(11)
F1 C14 C1 110.29(11)
F3 C14 C1 112.46(11)
F4 C15 F5 107.44(11)
F4 C15 F6 107.70(11)
F5 C15 F6 106.95(11)
F4 C15 C1 109.79(11)
F5 C15 C1 112.27(11)
F6 C15 C1 112.45(11)
C1 O1 Si1 115.10(8)
O1 Si1 C7 92.69(5)
O1 Si1 C11 109.80(6)
C7 Si1 C11 115.12(6)
O1 Si1 C8 110.36(6)
C7 Si1 C8 113.04(6)
C11 Si1 C8 113.81(6)
O1' C1' C2' 110.33(10)
O1' C1' C14' 106.25(10)
C2' C1' C14' 111.73(11)
O1' C1' C15' 106.75(10)
C2' C1' C15' 110.71(10)
C14' C1' C15' 110.85(11)
C3' C2' C7' 121.76(13)
C3' C2' C1' 124.89(12)
C7' C2' C1' 113.35(11)
C4' C3' C2' 118.75(14)
C5' C4' C3' 120.45(14)
C4' C5' C6' 120.50(14)
C5' C6' C7' 120.33(15)
C6' C7' C2' 118.21(13)
C6' C7' Si1' 133.51(11)
C2' C7' Si1' 108.15(10)
C9' C8' C10' 110.10(13)
C9' C8' Si1' 114.47(11)
C10' C8' Si1' 109.38(12)
C12' C11' C13' 110.68(12)
C12' C11' Si1' 111.86(10)
C13' C11' Si1' 111.59(10)
F1' C14' F2' 107.33(11)
F1' C14' F3' 107.70(11)
F2' C14' F3' 106.92(11)
F1' C14' C1' 109.83(11)
F2' C14' C1' 112.00(11)
F3' C14' C1' 112.81(11)
F4' C15' F5' 107.17(12)
F4' C15' F6' 107.30(11)
F5' C15' F6' 107.19(11)
F4' C15' C1' 110.40(11)
F5' C15' C1' 112.29(11)
F6' C15' C1' 112.23(11)
C1' O1' Si1' 115.00(8)
O1' Si1' C7' 92.70(5)
O1' Si1' C11' 110.39(6)
C7' Si1' C11' 112.53(6)
O1' Si1' C8' 110.00(6)
C7' Si1' C8' 117.69(7)
C11' Si1' C8' 111.87(6)

loop_
_geom_bond_atom_site_label_1
_geom_bond_atom_site_label_2
_geom_bond_distance
C1 O1 1.4019(15)
C1 C2 1.5310(17)
C1 C14 1.5404(18)
C1 C15 1.5430(18)
C2 C3 1.3920(18)
C2 C7 1.3976(18)
C3 C4 1.3889(19)
C4 C5 1.385(2)
C5 C6 1.386(2)
C6 C7 1.3980(18)
C7 Si1 1.8623(13)
C8 C10 1.530(2)
C8 C9 1.531(2)
C8 Si1 1.8694(14)
C11 C12 1.528(2)
C11 C13 1.528(2)
C11 Si1 1.8662(14)
C14 F2 1.3317(16)
C14 F1 1.3324(17)
C14 F3 1.3371(16)
C15 F4 1.3289(17)
C15 F5 1.3342(15)
C15 F6 1.3343(16)
O1 Si1 1.6919(9)
C1' O1' 1.4022(15)
C1' C2' 1.5300(18)
C1' C14' 1.5392(18)
C1' C15' 1.5402(18)
C2' C3' 1.3931(19)
C2' C7' 1.3970(19)
C3' C4' 1.386(2)
C4' C5' 1.383(3)
C5' C6' 1.388(2)
C6' C7' 1.396(2)
C7' Si1' 1.8614(14)
C8' C9' 1.529(2)
C8' C10' 1.543(2)
C8' Si1' 1.8704(15)
C11' C12' 1.528(2)
C11' C13' 1.535(2)
C11' Si1' 1.8647(14)
C14' F1' 1.3309(17)
C14' F2' 1.3366(17)
C14' F3' 1.3377(16)
C15' F4' 1.3322(17)
C15' F5' 1.3328(16)
C15' F6' 1.3382(16)
O1' Si1' 1.6882(9)
